data_4080830
loop_
_publ_author_name
'Baquero, Edwin A.'
'Silbestri, Gustavo F.'
'G\'omez-Sal, Pilar'
'Flores, Juan C.'
'de Jes\'us, Ernesto'

_publ_section_title
;
 Sulfonated Water-Soluble N-Heterocyclic Carbene Silver(I) Complexes:
 Behavior in Aqueous Medium and as NHC-Transfer Agents to Platinum(II)
;
_journal_issue 9
_journal_name_full Organometallics
_journal_page_first 2814
_journal_paper_doi 10.1021/om400228s
_journal_volume 32
_journal_year 2013
_chemical_compound_source 'synthesis as described'
_chemical_formula_sum 'C64 H98 Ag N4 Na3 O17.5 S9'
_chemical_formula_weight 1668.84
_chemical_name_common Na[Ag(NHC)2].5dmso.2H2O
_space_group_crystal_system monoclinic
_space_group_IT_number 14
_space_group_name_Hall '-P 2yn'
_space_group_name_H-M_alt 'P 1 21/n 1'
_symmetry_space_group_name_Hall '-P 2yn'
_symmetry_space_group_name_H-M 'P 1 21/n 1'
_atom_sites_solution_hydrogens geom
_atom_sites_solution_primary direct
_atom_sites_solution_secondary difmap
_audit_creation_method 'APEX2 v2010.9-1'
_cell_angle_alpha 90
_cell_angle_beta 93.662(4)
_cell_angle_gamma 90
_cell_formula_units_Z 4
_cell_length_a 21.864(2)
_cell_length_b 14.9797(19)
_cell_length_c 24.108(2)
_cell_measurement_reflns_used 9940
_cell_measurement_temperature 100.(2)
_cell_measurement_theta_max 20.9133
_cell_measurement_theta_min 2.7613
_cell_volume 7879.6(14)
_computing_cell_refinement 'SAINT V7.68A (Bruker AXS, 2009)'
_computing_data_collection 'Bruker Instrument Service v2010.9.0.0'
_computing_data_reduction 'SAINT V7.68A (Bruker AXS, 2009)'
_computing_structure_refinement 'SHELXL-97 (Sheldrick, 2008)'
_computing_structure_solution 'SHELXS-97 (Sheldrick, 2008)'
_diffrn_ambient_temperature 100.(2)
_diffrn_detector_area_resol_mean 8.3333
_diffrn_measured_fraction_theta_full 0.961
_diffrn_measured_fraction_theta_max 0.961
_diffrn_radiation_wavelength 0.71073
_diffrn_reflns_av_R_equivalents 0.0510
_diffrn_reflns_av_sigmaI/netI 0.0539
_diffrn_reflns_limit_h_max 21
_diffrn_reflns_limit_h_min -19
_diffrn_reflns_limit_k_max 14
_diffrn_reflns_limit_k_min -13
_diffrn_reflns_limit_l_max 24
_diffrn_reflns_limit_l_min -24
_diffrn_reflns_number 34390
_diffrn_reflns_theta_full 20.91
_diffrn_reflns_theta_max 20.91
_diffrn_reflns_theta_min 1.22
_exptl_absorpt_coefficient_mu 0.576
_exptl_absorpt_correction_T_max 0.97
_exptl_absorpt_correction_T_min 0.79
_exptl_absorpt_correction_type multi-scan
_exptl_absorpt_process_details sadabs
_exptl_crystal_colour 'translucent colourless'
_exptl_crystal_density_diffrn 1.407
_exptl_crystal_density_method 'not measured'
_exptl_crystal_description prismatic
_exptl_crystal_F_000 3496
_exptl_crystal_size_max 0.200
_exptl_crystal_size_mid 0.180
_exptl_crystal_size_min 0.050
_refine_diff_density_max 1.952
_refine_diff_density_min -2.167
_refine_ls_extinction_method none
_refine_ls_goodness_of_fit_ref 1.103
_refine_ls_hydrogen_treatment refxyz
_refine_ls_matrix_type full
_refine_ls_number_parameters 874
_refine_ls_number_reflns 8022
_refine_ls_number_restraints 0
_refine_ls_restrained_S_all 1.103
_refine_ls_R_factor_all 0.1164
_refine_ls_R_factor_gt 0.0868
_refine_ls_shift/su_max 0.002
_refine_ls_shift/su_mean 0.000
_refine_ls_structure_factor_coef Fsqd
_refine_ls_weighting_details 'calc w=1/[\s^2^(Fo^2^)+(0.1885P)^2^+105.8561P] where P=(Fo^2^+2Fc^2^)/3'
_refine_ls_weighting_scheme calc
_refine_ls_wR_factor_gt 0.2540
_refine_ls_wR_factor_ref 0.3027
_reflns_number_gt 6369
_reflns_number_total 8022
_reflns_threshold_expression >2sigma(I)
_cod_data_source_file om400228s_si_002.cif
_cod_data_source_block 2e.5dmso.H2O
_cod_original_cell_volume 7879.6(15)
_cod_original_formula_sum 'C64 H98 Ag N4 Na3 O17.50 S9'
_cod_database_code 4080830

loop_
_space_group_symop_operation_xyz
'x, y, z'
'-x+1/2, y+1/2, -z+1/2'
'-x, -y, -z'
'x-1/2, -y-1/2, z-1/2'

loop_
_atom_site_type_symbol
_atom_site_label
_atom_site_fract_x
_atom_site_fract_y
_atom_site_fract_z
_atom_site_U_iso_or_equiv
_atom_site_adp_type
_atom_site_calc_flag
_atom_site_refinement_flags
_atom_site_occupancy
_atom_site_disorder_assembly
Ag Ag1 0.58820(4) 0.76286(6) 0.83435(3) 0.0152(4) Uani d . 1.0 .
C C1 0.5623(5) 0.6649(8) 0.8901(4) 0.018(3) Uani d . 1.0 .
C C2 0.5093(6) 0.5579(9) 0.9333(5) 0.025(3) Uani d . 1.0 .
H H2 0.477 0.5183 0.9411 0.03 Uiso calc R 1.0 .
C C3 0.5638(5) 0.5658(9) 0.9625(5) 0.023(3) Uani d . 1.0 .
H H3 0.5773 0.5344 0.9953 0.028 Uiso calc R 1.0 .
C C4 0.6572(5) 0.6568(8) 0.9536(4) 0.0139(19) Uani d . 1.0 .
C C5 0.6645(5) 0.7315(8) 0.9873(5) 0.016(3) Uani d . 1.0 .
C C6 0.7239(6) 0.7556(8) 1.0048(5) 0.018(3) Uani d . 1.0 .
H H6 0.7313 0.8091 1.0254 0.022 Uiso calc R 1.0 .
C C7 0.7720(5) 0.7021(9) 0.9923(4) 0.019(2) Uani d . 1.0 .
C C8 0.7629(5) 0.6263(8) 0.9599(4) 0.017(3) Uani d . 1.0 .
H H8 0.7971 0.5903 0.952 0.02 Uiso calc R 1.0 .
C C9 0.7055(5) 0.6024(8) 0.9393(4) 0.015(2) Uani d . 1.0 .
C C10 0.6954(5) 0.5170(8) 0.9044(5) 0.021(3) Uani d . 1.0 .
H H10 0.6529 0.5201 0.8865 0.025 Uiso calc R 1.0 .
C C11 0.6983(7) 0.4342(10) 0.9422(6) 0.040(4) Uani d . 1.0 .
H H11A 0.7411 0.4211 0.9538 0.06 Uiso calc R 1.0 .
H H11B 0.6803 0.383 0.9217 0.06 Uiso calc R 1.0 .
H H11C 0.6753 0.4457 0.975 0.06 Uiso calc R 1.0 .
C C12 0.7387(6) 0.5113(9) 0.8582(5) 0.027(3) Uani d . 1.0 .
H H12A 0.7315 0.5619 0.8329 0.04 Uiso calc R 1.0 .
H H12B 0.7316 0.4554 0.8377 0.04 Uiso calc R 1.0 .
H H12C 0.7811 0.5129 0.8741 0.04 Uiso calc R 1.0 .
C C13 0.6097(6) 0.7871(9) 1.0056(5) 0.027(3) Uani d . 1.0 .
H H13 0.5717 0.7625 0.9859 0.033 Uiso calc R 1.0 .
C C14 0.6048(9) 0.7714(13) 1.0680(7) 0.064(6) Uani d . 1.0 .
H H14A 0.6405 0.7976 1.0887 0.096 Uiso calc R 1.0 .
H H14B 0.6035 0.7071 1.0754 0.096 Uiso calc R 1.0 .
H H14C 0.5673 0.7994 1.0799 0.096 Uiso calc R 1.0 .
C C15 0.6128(7) 0.8833(10) 0.9918(7) 0.045(4) Uani d . 1.0 .
H H15A 0.5742 0.9122 1.0 0.068 Uiso calc R 1.0 .
H H15B 0.6195 0.8902 0.9523 0.068 Uiso calc R 1.0 .
H H15C 0.6467 0.911 1.0141 0.068 Uiso calc R 1.0 .
C C16 0.4563(5) 0.6292(8) 0.8513(4) 0.017(2) Uani d . 1.0 .
C C17 0.4512(5) 0.5757(9) 0.8042(5) 0.022(3) Uani d . 1.0 .
C C18 0.3995(5) 0.5822(8) 0.7701(5) 0.020(3) Uani d . 1.0 .
H H18 0.3948 0.5463 0.7376 0.024 Uiso calc R 1.0 .
C C19 0.8592(5) 0.8049(9) 1.3298(5) 0.023(3) Uani d . 1.0 .
H H19 0.8274 0.7643 1.3373 0.027 Uiso calc R 1.0 .
C C20 0.8529(5) 0.8578(8) 1.2830(5) 0.021(3) Uani d . 1.0 .
C C21 0.4106(5) 0.6904(8) 0.8658(5) 0.021(3) Uani d . 1.0 .
C C22 0.4178(6) 0.7480(9) 0.9180(5) 0.026(3) Uani d . 1.0 .
H H22 0.4568 0.7309 0.9393 0.031 Uiso calc R 1.0 .
C C23 0.3655(7) 0.7336(11) 0.9547(6) 0.042(4) Uani d . 1.0 .
H H23A 0.3272 0.7531 0.9351 0.063 Uiso calc R 1.0 .
H H23B 0.3727 0.7683 0.9889 0.063 Uiso calc R 1.0 .
H H23C 0.3627 0.6701 0.9639 0.063 Uiso calc R 1.0 .
C C24 0.4214(8) 0.8488(12) 0.9024(6) 0.054(5) Uani d . 1.0 .
H H24A 0.4591 0.86 0.8836 0.082 Uiso calc R 1.0 .
H H24B 0.4215 0.8851 0.9362 0.082 Uiso calc R 1.0 .
H H24C 0.3859 0.8648 0.8775 0.082 Uiso calc R 1.0 .
C C25 0.5007(6) 0.5068(9) 0.7930(5) 0.029(3) Uani d . 1.0 .
H H25 0.5357 0.5166 0.8211 0.035 Uiso calc R 1.0 .
C C26 0.4765(7) 0.4123(10) 0.8016(6) 0.044(4) Uani d . 1.0 .
H H26A 0.443 0.3998 0.7737 0.066 Uiso calc R 1.0 .
H H26B 0.4614 0.4074 0.8389 0.066 Uiso calc R 1.0 .
H H26C 0.5097 0.3692 0.7977 0.066 Uiso calc R 1.0 .
C C27 0.5248(7) 0.5186(12) 0.7361(6) 0.049(4) Uani d . 1.0 .
H H27A 0.5587 0.4769 0.7318 0.073 Uiso calc R 1.0 .
H H27B 0.5394 0.5799 0.7321 0.073 Uiso calc R 1.0 .
H H27C 0.4919 0.5065 0.7076 0.073 Uiso calc R 1.0 .
C C28 0.6116(5) 0.8628(8) 0.7785(4) 0.019(3) Uani d . 1.0 .
C C29 0.6471(5) 0.9894(8) 0.7396(4) 0.0174(19) Uani d . 1.0 .
H H29 0.6659 1.0462 0.7367 0.021 Uiso calc R 1.0 .
C C30 0.6213(5) 0.9423(8) 0.6983(5) 0.0174(19) Uani d . 1.0 .
H H30 0.6187 0.9579 0.66 0.021 Uiso calc R 1.0 .
C C31 0.6735(5) 0.9647(8) 0.8405(4) 0.0139(19) Uani d . 1.0 .
C C32 0.6483(5) 1.0316(8) 0.8729(4) 0.015(3) Uani d . 1.0 .
C C33 0.6819(5) 1.0583(9) 0.9217(5) 0.021(3) Uani d . 1.0 .
H H33 0.6685 1.1068 0.9431 0.026 Uiso calc R 1.0 .
C C34 0.7359(5) 1.0117(8) 0.9380(4) 0.016(3) Uani d . 1.0 .
C C35 0.7594(5) 0.9470(8) 0.9055(5) 0.019(3) Uani d . 1.0 .
H H35 0.7969 0.9185 0.9172 0.023 Uiso calc R 1.0 .
C C36 0.7290(5) 0.9224(8) 0.8553(4) 0.015(2) Uani d . 1.0 .
C C37 0.7586(5) 0.8569(8) 0.8176(4) 0.020(3) Uani d . 1.0 .
H H37 0.729 0.8454 0.785 0.024 Uiso calc R 1.0 .
C C38 0.7716(6) 0.7672(9) 0.8469(5) 0.028(3) Uani d . 1.0 .
H H38A 0.8004 0.7764 0.8792 0.043 Uiso calc R 1.0 .
H H38B 0.7894 0.7255 0.8211 0.043 Uiso calc R 1.0 .
H H38C 0.7332 0.7425 0.8592 0.043 Uiso calc R 1.0 .
C C39 0.8167(6) 0.8971(9) 0.7954(5) 0.033(3) Uani d . 1.0 .
H H39A 0.8066 0.9539 0.7769 0.05 Uiso calc R 1.0 .
H H39B 0.8335 0.8557 0.7688 0.05 Uiso calc R 1.0 .
H H39C 0.8472 0.9073 0.8263 0.05 Uiso calc R 1.0 .
C C40 0.5887(5) 1.0806(9) 0.8562(5) 0.025(3) Uani d . 1.0 .
H H40 0.5711 1.0521 0.8212 0.03 Uiso calc R 1.0 .
C C41 0.5428(6) 1.0662(11) 0.9003(6) 0.041(3) Uani d . 1.0 .
H H41A 0.5579 1.0948 0.9351 0.062 Uiso calc R 1.0 .
H H41B 0.5377 1.002 0.9065 0.062 Uiso calc R 1.0 .
H H41C 0.5033 1.0924 0.8876 0.062 Uiso calc R 1.0 .
C C42 0.5986(6) 1.1763(10) 0.8437(6) 0.041(3) Uani d . 1.0 .
H H42A 0.6173 1.2061 0.8768 0.062 Uiso calc R 1.0 .
H H42B 0.5592 1.2045 0.8329 0.062 Uiso calc R 1.0 .
H H42C 0.6259 1.1815 0.8132 0.062 Uiso calc R 1.0 .
C C43 0.5740(5) 0.7901(8) 0.6886(4) 0.017(2) Uani d . 1.0 .
C C44 0.5110(5) 0.7857(8) 0.6758(4) 0.015(3) Uani d . 1.0 .
C C45 0.4906(6) 0.7151(9) 0.6411(5) 0.024(3) Uani d . 1.0 .
H H45 0.4481 0.7088 0.6311 0.028 Uiso calc R 1.0 .
C C46 1.0317(5) 0.8451(8) 1.1214(4) 0.019(2) Uani d . 1.0 .
C C47 0.5932(5) 0.6609(8) 0.6348(4) 0.016(3) Uani d . 1.0 .
H H47 0.6202 0.6181 0.6205 0.02 Uiso calc R 1.0 .
C C48 0.6170(5) 0.7294(8) 0.6692(4) 0.016(3) Uani d . 1.0 .
C C49 0.6855(5) 0.7376(8) 0.6818(5) 0.018(3) Uani d . 1.0 .
H H49 0.6934 0.79 0.707 0.022 Uiso calc R 1.0 .
C C50 0.7107(6) 0.6537(11) 0.7115(6) 0.044(4) Uani d . 1.0 .
H H50A 0.6858 0.6399 0.7428 0.067 Uiso calc R 1.0 .
H H50B 0.7532 0.6642 0.7253 0.067 Uiso calc R 1.0 .
H H50C 0.7091 0.6035 0.6854 0.067 Uiso calc R 1.0 .
C C51 0.7181(6) 0.7527(10) 0.6295(6) 0.036(4) Uani d . 1.0 .
H H51A 0.7068 0.7055 0.6026 0.054 Uiso calc R 1.0 .
H H51B 0.7625 0.7515 0.6382 0.054 Uiso calc R 1.0 .
H H51C 0.7062 0.8108 0.6136 0.054 Uiso calc R 1.0 .
C C52 0.4666(5) 0.8570(9) 0.6938(5) 0.022(3) Uani d . 1.0 .
H H52 0.4867 0.8881 0.7268 0.027 Uiso calc R 1.0 .
C C53 0.4084(7) 0.8159(12) 0.7120(8) 0.060(5) Uani d . 1.0 .
H H53A 0.3869 0.7857 0.6804 0.091 Uiso calc R 1.0 .
H H53B 0.382 0.8627 0.7259 0.091 Uiso calc R 1.0 .
H H53C 0.4182 0.7725 0.7417 0.091 Uiso calc R 1.0 .
C C54 0.4547(7) 0.9260(10) 0.6490(6) 0.046(4) Uani d . 1.0 .
H H54A 0.4353 0.8975 0.6158 0.068 Uiso calc R 1.0 .
H H54B 0.4936 0.9532 0.6399 0.068 Uiso calc R 1.0 .
H H54C 0.4274 0.9723 0.6622 0.068 Uiso calc R 1.0 .
C C55 0.7525(6) 1.0967(10) 1.1731(6) 0.037(4) Uani d . 1.0 .
H H55A 0.7335 1.1012 1.1353 0.056 Uiso calc R 1.0 .
H H55B 0.7304 1.1351 1.198 0.056 Uiso calc R 1.0 .
H H55C 0.7508 1.0347 1.1859 0.056 Uiso calc R 1.0 .
C C56 0.8190(7) 1.2376(9) 1.1413(6) 0.034(3) Uani d . 1.0 .
H H56A 0.8585 1.2678 1.139 0.05 Uiso calc R 1.0 .
H H56B 0.7922 1.274 1.1632 0.05 Uiso calc R 1.0 .
H H56C 0.7998 1.2294 1.1037 0.05 Uiso calc R 1.0 .
C C57 1.0331(10) 1.227(2) 1.1857(10) 0.135(13) Uani d . 1.0 A
H H57A 1.0185 1.2836 1.2005 0.202 Uiso calc R 1.0 A
H H57B 1.0745 1.2147 1.2017 0.202 Uiso calc R 1.0 A
H H57C 1.0056 1.1786 1.1955 0.202 Uiso calc R 1.0 A
C C58 1.0583(10) 1.3438(13) 1.1126(9) 0.082(6) Uani d . 1.0 A
H H58A 1.0524 1.3646 1.0741 0.123 Uiso calc R 1.0 A
H H58B 1.1018 1.3477 1.1249 0.123 Uiso calc R 1.0 A
H H58C 1.0343 1.3813 1.1365 0.123 Uiso calc R 1.0 A
C C59 0.9575(11) 0.3405(13) 0.9706(7) 0.082(7) Uani d . 1.0 B
H H59A 0.9279 0.2934 0.9778 0.123 Uiso calc R 1.0 B
H H59B 0.9922 0.3371 0.9983 0.123 Uiso calc R 1.0 B
H H59C 0.9721 0.3325 0.9333 0.123 Uiso calc R 1.0 B
C C60 0.8958(13) 0.4388(14) 1.0382(7) 0.102(9) Uani d . 1.0 B
H H60A 0.8594 0.4768 1.0386 0.153 Uiso calc R 1.0 B
H H60B 0.9272 0.4609 1.0657 0.153 Uiso calc R 1.0 B
H H60C 0.8849 0.3774 1.0474 0.153 Uiso calc R 1.0 B
C C61 0.8991(7) 0.3022(10) 0.2760(6) 0.042(4) Uani d . 1.0 C
H H61A 0.9167 0.2566 0.2526 0.064 Uiso calc R 1.0 C
H H61B 0.8544 0.2962 0.2741 0.064 Uiso calc R 1.0 C
H H61C 0.9153 0.2944 0.3146 0.064 Uiso calc R 1.0 C
C C62 0.8931(8) 0.4700(12) 0.3024(7) 0.058(5) Uani d . 1.0 C
H H62A 0.9023 0.4433 0.3391 0.086 Uiso calc R 1.0 C
H H62B 0.8487 0.4784 0.2962 0.086 Uiso calc R 1.0 C
H H62C 0.9136 0.528 0.3006 0.086 Uiso calc R 1.0 C
C C63 0.7548(7) -0.0175(13) 0.4012(6) 0.056(5) Uani d . 1.0 D
H H63A 0.7354 0.0316 0.4204 0.083 Uiso calc R 1.0 D
H H63B 0.7623 -0.0675 0.427 0.083 Uiso calc R 1.0 D
H H63C 0.7278 -0.037 0.3695 0.083 Uiso calc R 1.0 D
C C64 0.8008(8) 0.1084(12) 0.3422(7) 0.059(5) Uani d . 1.0 D
H H64A 0.7821 0.1509 0.367 0.089 Uiso calc R 1.0 D
H H64B 0.7707 0.0912 0.3123 0.089 Uiso calc R 1.0 D
H H64C 0.8362 0.1364 0.3262 0.089 Uiso calc R 1.0 D
N N1 0.5961(4) 0.6298(7) 0.9345(4) 0.019(2) Uani d . 1.0 .
N N2 0.5094(4) 0.6184(7) 0.8900(4) 0.021(2) Uani d . 1.0 .
N N3 0.6418(4) 0.9403(6) 0.7887(3) 0.012(2) Uani d . 1.0 .
N N4 0.5984(4) 0.8645(6) 0.7221(3) 0.013(2) Uani d . 1.0 .
Na Na1 0.9140(2) 1.1149(4) 1.0535(2) 0.0479(17) Uani d . 1.0 .
Na Na2 0.9141(2) 0.9202(4) 0.97984(18) 0.0281(12) Uani d . 1.0 .
Na Na3 0.83679(19) 0.9245(3) 1.10498(16) 0.0200(11) Uani d . 1.0 .
O O1 0.8826(4) 0.6528(6) 1.0224(4) 0.039(2) Uani d . 1.0 .
O O2 0.8441(4) 0.7848(7) 1.0649(4) 0.052(3) Uani d . 1.0 .
O O3 0.8693(4) 0.7860(8) 0.9698(5) 0.052(3) Uani d . 1.0 .
O O4 0.7619(4) 0.7635(6) 1.2416(3) 0.030(2) Uani d . 1.0 .
O O5 0.7995(4) 0.8822(6) 1.1852(3) 0.031(2) Uani d . 1.0 .
O O6 0.7418(4) 0.9171(6) 1.2653(3) 0.033(2) Uani d . 1.0 .
O O7 0.7547(4) 0.9774(6) 1.0432(3) 0.031(2) Uani d . 1.0 .
O O8 0.8406(4) 1.0312(7) 0.9945(3) 0.033(2) Uani d . 1.0 .
O O9 0.7577(4) 1.1328(6) 1.0149(3) 0.039(2) Uani d . 1.0 .
O O10 0.9413(3) 0.9441(6) 1.0789(3) 0.022(2) Uani d . 1.0 .
O O11 1.0208(4) 0.9019(6) 1.0195(3) 0.023(2) Uani d . 1.0 .
O O12 1.0423(4) 1.0114(5) 1.0931(3) 0.025(2) Uani d . 1.0 .
O O13 0.8604(4) 1.0746(6) 1.1316(3) 0.026(2) Uani d . 1.0 .
O O14 0.9669(4) 1.2340(8) 1.0934(4) 0.050(3) Uani d . 1.0 A
O O16 0.8760(5) 0.4502(10) 0.9335(4) 0.070(2) Uani d . 1.0 B
O O17 0.9795(5) 0.4122(10) 0.2524(4) 0.070(2) Uani d . 1.0 C
O O18 0.8657(5) 0.0320(10) 0.4222(4) 0.070(2) Uani d . 1.0 D
O O19 0.8454(9) 1.2479(13) 1.0068(8) 0.044(5) Uani d P 0.5 E
S S1 0.84843(14) 0.7340(2) 1.01491(14) 0.0271(9) Uani d . 1.0 .
S S2 0.78277(14) 0.8543(2) 1.23997(12) 0.0234(8) Uani d . 1.0 .
S S3 0.77560(14) 1.0415(2) 1.00319(11) 0.0209(8) Uani d . 1.0 .
S S4 1.00725(13) 0.9325(2) 1.07532(11) 0.0161(8) Uani d . 1.0 .
S S5 0.83065(14) 1.1319(2) 1.17357(12) 0.0220(8) Uani d . 1.0 .
S S7 0.92329(16) 0.4412(3) 0.97457(15) 0.0379(9) Uani d . 1.0 B
S S8 0.9178(5) 0.4029(7) 0.2537(6) 0.174(4) Uani d . 1.0 C
S S6A 1.0340(3) 1.2339(4) 1.1167(2) 0.0856(17) Uani d . 1.0 A
S S9A 0.8235(3) 0.0185(5) 0.3779(3) 0.0564(18) Uani d P 0.662(8) D
S S9B 0.8080(6) 0.0628(11) 0.4080(5) 0.0564(18) Uani d P 0.338(8) D

loop_
_atom_site_aniso_label
_atom_site_aniso_U_11
_atom_site_aniso_U_22
_atom_site_aniso_U_33
_atom_site_aniso_U_12
_atom_site_aniso_U_13
_atom_site_aniso_U_23
Ag1 0.0179(6) 0.0138(6) 0.0135(6) -0.0004(4) -0.0031(4) 0.0031(4)
C1 0.018(7) 0.021(8) 0.016(6) 0.004(6) 0.006(5) 0.001(6)
C2 0.024(8) 0.032(9) 0.018(6) -0.004(6) 0.001(6) 0.008(6)
C3 0.022(7) 0.022(8) 0.026(7) -0.009(6) 0.001(6) 0.008(6)
C4 0.020(5) 0.010(5) 0.011(4) -0.007(4) -0.002(3) 0.004(4)
C5 0.013(7) 0.015(7) 0.021(6) 0.002(5) -0.002(5) 0.006(5)
C6 0.032(8) 0.009(7) 0.014(6) 0.008(6) -0.002(5) 0.004(5)
C7 0.019(5) 0.024(6) 0.012(4) 0.001(4) -0.010(4) 0.001(4)
C8 0.024(7) 0.017(7) 0.008(6) 0.005(5) -0.007(5) 0.003(5)
C9 0.023(5) 0.011(5) 0.011(4) -0.001(4) -0.006(4) 0.003(4)
C10 0.020(7) 0.015(7) 0.026(7) 0.000(5) -0.005(5) 0.000(6)
C11 0.049(9) 0.034(10) 0.039(8) -0.009(7) 0.016(7) -0.008(7)
C12 0.042(8) 0.015(8) 0.021(7) 0.001(6) -0.011(6) -0.002(6)
C13 0.024(7) 0.029(9) 0.029(7) 0.003(6) 0.005(6) -0.009(6)
C14 0.078(13) 0.071(13) 0.047(10) 0.050(10) 0.032(9) 0.015(9)
C15 0.033(8) 0.025(10) 0.079(11) 0.016(7) 0.016(8) 0.015(8)
C16 0.022(5) 0.014(5) 0.015(4) -0.001(4) -0.006(4) 0.009(4)
C17 0.017(7) 0.025(8) 0.023(7) 0.004(6) -0.004(5) 0.008(6)
C18 0.021(7) 0.016(8) 0.022(6) 0.003(6) -0.001(6) 0.005(5)
C19 0.019(7) 0.027(8) 0.023(7) -0.005(6) -0.001(6) -0.003(6)
C20 0.018(7) 0.023(8) 0.023(7) 0.004(6) -0.004(5) 0.000(6)
C21 0.025(7) 0.013(7) 0.023(7) -0.006(6) -0.002(6) 0.005(5)
C22 0.018(7) 0.038(9) 0.021(7) 0.005(6) -0.003(5) -0.009(6)
C23 0.055(10) 0.047(11) 0.024(8) -0.005(8) 0.000(7) -0.006(7)
C24 0.067(11) 0.056(12) 0.039(9) -0.024(9) -0.008(8) -0.005(8)
C25 0.029(8) 0.025(9) 0.032(7) 0.001(6) 0.003(6) 0.006(6)
C26 0.057(10) 0.028(10) 0.047(9) 0.012(8) 0.009(7) 0.001(7)
C27 0.039(9) 0.070(12) 0.040(8) 0.027(8) 0.018(7) 0.018(8)
C28 0.015(6) 0.024(9) 0.016(7) 0.011(6) -0.002(5) -0.007(5)
C29 0.023(5) 0.014(5) 0.015(4) -0.002(4) -0.004(3) 0.004(4)
C30 0.023(5) 0.014(5) 0.015(4) -0.002(4) -0.004(3) 0.004(4)
C31 0.020(5) 0.010(5) 0.011(4) -0.007(4) -0.002(3) 0.004(4)
C32 0.016(6) 0.012(7) 0.017(6) -0.002(5) -0.002(5) 0.003(5)
C33 0.024(7) 0.026(8) 0.015(6) 0.004(6) -0.002(5) 0.005(6)
C34 0.023(7) 0.011(7) 0.013(6) -0.001(6) -0.010(5) -0.005(5)
C35 0.014(6) 0.021(8) 0.022(7) 0.003(6) 0.001(5) 0.009(6)
C36 0.023(5) 0.011(5) 0.011(4) -0.001(4) -0.006(4) 0.003(4)
C37 0.023(7) 0.024(8) 0.012(6) 0.001(6) -0.008(5) -0.003(5)
C38 0.035(8) 0.018(8) 0.032(7) 0.002(6) -0.001(6) -0.005(6)
C39 0.054(9) 0.013(8) 0.034(7) 0.010(7) 0.017(7) -0.007(6)
C40 0.020(7) 0.030(9) 0.024(7) 0.015(6) -0.006(5) -0.006(6)
C41 0.029(6) 0.042(7) 0.050(6) 0.019(5) -0.022(5) -0.005(5)
C42 0.029(6) 0.042(7) 0.050(6) 0.019(5) -0.022(5) -0.005(5)
C43 0.022(5) 0.014(5) 0.015(4) -0.001(4) -0.006(4) 0.009(4)
C44 0.022(7) 0.016(7) 0.009(6) -0.002(6) 0.000(5) 0.003(5)
C45 0.022(7) 0.031(9) 0.018(6) 0.005(6) 0.001(5) -0.001(6)
C46 0.019(5) 0.024(6) 0.012(4) 0.001(4) -0.010(4) 0.001(4)
C47 0.020(7) 0.014(7) 0.013(6) 0.000(5) -0.005(5) -0.008(5)
C48 0.019(7) 0.015(7) 0.015(6) 0.007(6) 0.000(5) 0.009(5)
C49 0.017(7) 0.014(7) 0.024(7) -0.002(5) -0.003(5) 0.000(5)
C50 0.026(8) 0.066(12) 0.040(8) 0.005(8) -0.015(6) 0.019(8)
C51 0.016(7) 0.049(10) 0.043(9) -0.008(6) -0.002(6) -0.004(7)
C52 0.023(7) 0.023(8) 0.021(6) 0.000(6) 0.003(5) -0.010(6)
C53 0.051(10) 0.043(11) 0.091(13) -0.009(8) 0.028(9) -0.028(10)
C54 0.058(10) 0.032(10) 0.045(9) 0.021(8) -0.014(7) -0.005(7)
C55 0.026(8) 0.049(10) 0.039(8) 0.006(7) 0.015(6) -0.005(7)
C56 0.040(9) 0.030(9) 0.031(8) 0.009(7) 0.010(6) 0.006(6)
C57 0.054(14) 0.24(4) 0.113(19) 0.037(17) -0.013(13) 0.10(2)
C58 0.104(16) 0.040(12) 0.097(15) -0.016(11) -0.028(12) -0.005(11)
C59 0.16(2) 0.047(12) 0.044(10) 0.045(13) 0.015(11) -0.004(9)
C60 0.21(3) 0.055(14) 0.048(11) 0.078(16) 0.045(14) 0.012(10)
C61 0.046(9) 0.032(10) 0.049(9) -0.005(7) -0.005(7) 0.003(7)
C62 0.066(11) 0.048(12) 0.056(10) 0.014(9) -0.016(8) -0.014(9)
C63 0.055(10) 0.080(14) 0.030(8) -0.003(9) -0.009(7) 0.005(8)
C64 0.069(12) 0.057(12) 0.048(9) -0.028(9) -0.029(8) 0.024(9)
N1 0.018(6) 0.022(6) 0.016(5) 0.001(5) 0.001(4) 0.006(5)
N2 0.018(6) 0.020(6) 0.025(6) -0.007(5) 0.004(4) 0.012(5)
N3 0.018(5) 0.003(6) 0.013(5) -0.005(4) -0.006(4) 0.000(4)
N4 0.022(5) 0.005(6) 0.013(5) 0.005(4) -0.005(4) -0.002(4)
Na1 0.045(3) 0.066(4) 0.034(3) -0.040(3) 0.018(3) -0.032(3)
Na2 0.020(3) 0.040(3) 0.023(2) -0.007(2) -0.0081(19) -0.001(2)
Na3 0.022(2) 0.022(3) 0.015(2) -0.001(2) -0.0021(18) -0.003(2)
O1 0.035(5) 0.024(6) 0.056(6) 0.010(5) -0.026(4) -0.010(5)
O2 0.033(6) 0.051(7) 0.068(7) 0.013(5) -0.031(5) -0.037(6)
O3 0.025(5) 0.053(7) 0.074(7) -0.013(5) -0.021(5) 0.008(6)
O4 0.032(5) 0.022(6) 0.034(5) -0.009(4) -0.009(4) 0.004(4)
O5 0.028(5) 0.043(6) 0.021(5) -0.011(4) -0.007(4) 0.009(4)
O6 0.021(5) 0.045(6) 0.031(5) 0.004(4) -0.005(4) -0.004(4)
O7 0.042(5) 0.031(6) 0.020(4) -0.002(4) -0.004(4) 0.000(4)
O8 0.025(5) 0.049(7) 0.025(5) 0.008(4) -0.005(4) -0.016(4)
O9 0.060(6) 0.023(6) 0.031(5) 0.015(5) -0.019(4) -0.014(4)
O10 0.017(5) 0.028(5) 0.022(4) 0.005(4) 0.006(3) 0.004(4)
O11 0.027(5) 0.022(5) 0.019(4) 0.010(4) 0.003(3) 0.003(4)
O12 0.039(5) 0.012(5) 0.021(4) -0.008(4) -0.018(4) 0.003(4)
O13 0.032(5) 0.017(5) 0.029(5) 0.000(4) 0.009(4) -0.007(4)
O14 0.030(6) 0.061(8) 0.059(7) -0.015(5) -0.010(5) -0.013(5)
O16 0.044(4) 0.124(7) 0.040(4) 0.016(4) -0.022(3) -0.011(4)
O17 0.044(4) 0.124(7) 0.040(4) 0.016(4) -0.022(3) -0.011(4)
O18 0.044(4) 0.124(7) 0.040(4) 0.016(4) -0.022(3) -0.011(4)
O19 0.044(13) 0.032(13) 0.056(13) -0.006(9) 0.003(10) -0.006(10)
S1 0.0213(19) 0.018(2) 0.040(2) 0.0012(15) -0.0138(15) -0.0080(16)
S2 0.0236(18) 0.029(2) 0.0170(16) -0.0049(15) -0.0066(13) 0.0048(14)
S3 0.0262(19) 0.021(2) 0.0143(15) 0.0078(14) -0.0070(13) -0.0034(14)
S4 0.0192(17) 0.0161(19) 0.0126(15) 0.0025(13) -0.0030(12) 0.0022(13)
S5 0.0285(18) 0.020(2) 0.0177(16) 0.0012(14) 0.0005(13) -0.0040(13)
S7 0.039(2) 0.030(2) 0.045(2) -0.0003(17) -0.0007(17) 0.0010(17)
S8 0.126(7) 0.120(8) 0.280(13) -0.033(6) 0.049(8) -0.013(8)
S6A 0.100(5) 0.072(4) 0.085(4) -0.006(3) 0.007(3) 0.007(3)
S9A 0.055(4) 0.070(5) 0.044(4) -0.003(3) -0.003(3) 0.000(3)
S9B 0.055(4) 0.070(5) 0.044(4) -0.003(3) -0.003(3) 0.000(3)

loop_
_atom_type_symbol
_atom_type_description
_atom_type_scat_dispersion_real
_atom_type_scat_dispersion_imag
_atom_type_scat_source
C C 0.0033 0.0016 'International Tables Vol C Tables 4.2.6.8 and 6.1.1.4'
H H 0.0000 0.0000 'International Tables Vol C Tables 4.2.6.8 and 6.1.1.4'
N N 0.0061 0.0033 'International Tables Vol C Tables 4.2.6.8 and 6.1.1.4'
O O 0.0106 0.0060 'International Tables Vol C Tables 4.2.6.8 and 6.1.1.4'
Na Na 0.0362 0.0249 'International Tables Vol C Tables 4.2.6.8 and 6.1.1.4'
Ag Ag -0.8971 1.1015 'International Tables Vol C Tables 4.2.6.8 and 6.1.1.4'
S S 0.1246 0.1234 'International Tables Vol C Tables 4.2.6.8 and 6.1.1.4'

loop_
_geom_angle_atom_site_label_1
_geom_angle_atom_site_label_2
_geom_angle_atom_site_label_3
_geom_angle_site_symmetry_1
_geom_angle_site_symmetry_3
_geom_angle
C1 Ag1 C28 . . 178.3(4)
N2 C1 N1 . . 102.8(9)
N2 C1 Ag1 . . 128.9(8)
N1 C1 Ag1 . . 128.3(8)
C3 C2 N2 . . 107.0(10)
C2 C3 N1 . . 105.4(10)
C5 C4 C9 . . 123.7(10)
C5 C4 N1 . . 118.9(10)
C9 C4 N1 . . 117.2(10)
C4 C5 C6 . . 117.4(10)
C4 C5 C13 . . 122.6(10)
C6 C5 C13 . . 120.0(11)
C7 C6 C5 . . 119.7(11)
C6 C7 C8 . . 121.3(11)
C6 C7 S1 . . 119.4(10)
C8 C7 S1 . . 119.2(9)
C9 C8 C7 . . 121.0(11)
C8 C9 C4 . . 116.7(10)
C8 C9 C10 . . 120.8(10)
C4 C9 C10 . . 122.4(10)
C12 C10 C11 . . 112.8(10)
C12 C10 C9 . . 112.0(10)
C11 C10 C9 . . 110.3(9)
C15 C13 C14 . . 112.1(13)
C15 C13 C5 . . 114.4(11)
C14 C13 C5 . . 107.5(11)
C17 C16 C21 . . 123.8(10)
C17 C16 N2 . . 118.7(10)
C21 C16 N2 . . 117.4(10)
C18 C17 C16 . . 118.2(11)
C18 C17 C25 . . 120.8(11)
C16 C17 C25 . . 120.9(10)
C17 C18 C20 . 4_575 119.9(11)
C21 C19 C20 4_676 . 121.4(12)
C19 C20 C18 . 4_676 120.8(11)
C19 C20 S2 . . 119.5(9)
C18 C20 S2 4_676 . 119.7(9)
C19 C21 C16 4_575 . 115.8(11)
C19 C21 C22 4_575 . 121.9(11)
C16 C21 C22 . . 122.3(10)
C23 C22 C21 . . 111.2(11)
C23 C22 C24 . . 109.4(12)
C21 C22 C24 . . 110.6(10)
C27 C25 C26 . . 112.0(12)
C27 C25 C17 . . 111.9(11)
C26 C25 C17 . . 110.3(11)
N3 C28 N4 . . 103.5(10)
N3 C28 Ag1 . . 129.2(8)
N4 C28 Ag1 . . 127.2(9)
C30 C29 N3 . . 107.7(10)
C29 C30 N4 . . 106.4(9)
C36 C31 C32 . . 123.3(10)
C36 C31 N3 . . 118.0(10)
C32 C31 N3 . . 118.6(10)
C33 C32 C31 . . 117.6(10)
C33 C32 C40 . . 118.5(10)
C31 C32 C40 . . 123.8(10)
C32 C33 C34 . . 118.7(11)
C35 C34 C33 . . 122.0(10)
C35 C34 S3 . . 119.9(9)
C33 C34 S3 . . 118.1(9)
C34 C35 C36 . . 120.6(11)
C35 C36 C31 . . 117.5(10)
C35 C36 C37 . . 119.6(10)
C31 C36 C37 . . 122.7(9)
C36 C37 C39 . . 110.6(10)
C36 C37 C38 . . 111.3(9)
C39 C37 C38 . . 111.8(10)
C42 C40 C41 . . 113.0(11)
C42 C40 C32 . . 112.6(10)
C41 C40 C32 . . 109.7(10)
C44 C43 C48 . . 124.5(11)
C44 C43 N4 . . 118.8(10)
C48 C43 N4 . . 116.6(10)
C43 C44 C45 . . 116.1(11)
C43 C44 C52 . . 122.9(11)
C45 C44 C52 . . 120.9(10)
C46 C45 C44 4_575 . 120.6(11)
C47 C46 C45 4_676 4_676 122.0(11)
C47 C46 S4 4_676 . 116.6(9)
C45 C46 S4 4_676 . 121.4(9)
C46 C47 C48 4_575 . 120.7(11)
C47 C48 C43 . . 116.1(11)
C47 C48 C49 . . 120.3(10)
C43 C48 C49 . . 123.6(11)
C51 C49 C48 . . 111.1(10)
C51 C49 C50 . . 109.8(11)
C48 C49 C50 . . 110.4(10)
C53 C52 C54 . . 112.3(13)
C53 C52 C44 . . 111.3(11)
C54 C52 C44 . . 111.1(10)
C1 N1 C3 . . 112.4(10)
C1 N1 C4 . . 125.8(10)
C3 N1 C4 . . 121.7(9)
C1 N2 C2 . . 112.3(10)
C1 N2 C16 . . 126.4(9)
C2 N2 C16 . . 121.3(9)
C28 N3 C29 . . 111.2(9)
C28 N3 C31 . . 125.5(9)
C29 N3 C31 . . 122.6(9)
C28 N4 C30 . . 111.2(9)
C28 N4 C43 . . 125.5(10)
C30 N4 C43 . . 122.4(8)
O14 Na1 O11 . 3_777 94.8(4)
O14 Na1 O13 . . 97.3(4)
O11 Na1 O13 3_777 . 158.0(4)
O14 Na1 O8 . . 160.3(5)
O11 Na1 O8 3_777 . 85.1(3)
O13 Na1 O8 . . 89.6(3)
O14 Na1 O10 . . 122.9(4)
O11 Na1 O10 3_777 . 86.1(3)
O13 Na1 O10 . . 71.9(3)
O8 Na1 O10 . . 76.7(3)
O14 Na1 O19 . . 81.6(5)
O11 Na1 O19 3_777 . 96.5(5)
O13 Na1 O19 . . 103.4(5)
O8 Na1 O19 . . 78.9(5)
O10 Na1 O19 . . 155.1(5)
O14 Na1 S3 . . 144.9(4)
O11 Na1 S3 3_777 . 105.6(3)
O13 Na1 S3 . . 74.0(2)
O8 Na1 S3 . . 22.4(2)
O10 Na1 S3 . . 87.3(2)
O19 Na1 S3 . . 68.2(4)
O14 Na1 Na2 . . 149.5(3)
O11 Na1 Na2 3_777 . 59.9(2)
O13 Na1 Na2 . . 102.3(3)
O8 Na1 Na2 . . 43.6(2)
O10 Na1 Na2 . . 45.5(2)
O19 Na1 Na2 . . 115.6(5)
S3 Na1 Na2 . . 64.19(13)
O14 Na1 Na3 . . 135.1(3)
O11 Na1 Na3 3_777 . 119.8(3)
O13 Na1 Na3 . . 41.4(2)
O8 Na1 Na3 . . 58.8(3)
O10 Na1 Na3 . . 42.69(19)
O19 Na1 Na3 . . 118.1(5)
S3 Na1 Na3 . . 55.40(11)
Na2 Na1 Na3 . . 61.03(14)
O14 Na1 Na2 . 3_777 74.2(3)
O11 Na1 Na2 3_777 3_777 36.7(2)
O13 Na1 Na2 . 3_777 131.3(3)
O8 Na1 Na2 . 3_777 114.6(3)
O10 Na1 Na2 . 3_777 73.6(2)
O19 Na1 Na2 . 3_777 121.8(5)
S3 Na1 Na2 . 3_777 136.95(17)
Na2 Na1 Na2 . 3_777 75.31(16)
Na3 Na1 Na2 . 3_777 116.3(2)
O3 Na2 O12 . 3_777 121.2(4)
O3 Na2 O8 . . 110.6(4)
O12 Na2 O8 3_777 . 96.9(4)
O3 Na2 O10 . . 108.2(4)
O12 Na2 O10 3_777 . 126.5(3)
O8 Na2 O10 . . 82.9(3)
O3 Na2 O11 . . 109.6(4)
O12 Na2 O11 3_777 . 85.3(3)
O8 Na2 O11 . . 130.9(3)
O10 Na2 O11 . . 58.5(3)
O3 Na2 S4 . . 114.3(3)
O12 Na2 S4 3_777 . 105.5(3)
O8 Na2 S4 . . 106.3(3)
O10 Na2 S4 . . 29.20(19)
O11 Na2 S4 . . 29.45(19)
O3 Na2 S4 . 3_777 146.1(3)
O12 Na2 S4 3_777 3_777 25.5(2)
O8 Na2 S4 . 3_777 88.0(3)
O10 Na2 S4 . 3_777 101.8(2)
O11 Na2 S4 . 3_777 73.4(2)
S4 Na2 S4 . 3_777 85.30(14)
O3 Na2 S1 . . 21.3(3)
O12 Na2 S1 3_777 . 142.1(3)
O8 Na2 S1 . . 104.4(3)
O10 Na2 S1 . . 87.5(2)
O11 Na2 S1 . . 102.9(3)
S4 Na2 S1 . . 98.20(15)
S4 Na2 S1 3_777 . 165.49(19)
O3 Na2 Na1 . . 143.8(3)
O12 Na2 Na1 3_777 . 91.8(3)
O8 Na2 Na1 . . 45.2(2)
O10 Na2 Na1 . . 51.4(2)
O11 Na2 Na1 . . 85.8(2)
S4 Na2 Na1 . . 64.44(15)
S4 Na2 Na1 3_777 . 68.87(14)
S1 Na2 Na1 . . 125.34(17)
O3 Na2 Na3 . . 83.1(3)
O12 Na2 Na3 3_777 . 152.4(3)
O8 Na2 Na3 . . 59.6(2)
O10 Na2 Na3 . . 43.0(2)
O11 Na2 Na3 . . 99.3(2)
S4 Na2 Na3 . . 71.43(12)
S4 Na2 Na3 3_777 . 130.50(18)
S1 Na2 Na3 . . 63.62(12)
Na1 Na2 Na3 . . 61.72(14)
O3 Na2 Na1 . 3_777 106.0(3)
O12 Na2 Na1 3_777 3_777 56.8(2)
O8 Na2 Na1 . 3_777 142.8(3)
O10 Na2 Na1 . 3_777 92.5(2)
O11 Na2 Na1 . 3_777 34.44(19)
S4 Na2 Na1 . 3_777 63.33(12)
S4 Na2 Na1 3_777 3_777 56.71(13)
S1 Na2 Na1 . 3_777 112.34(18)
Na1 Na2 Na1 . 3_777 104.68(16)
Na3 Na2 Na1 . 3_777 133.62(16)
O5 Na3 O2 . . 98.2(4)
O5 Na3 O13 . . 96.8(3)
O2 Na3 O13 . . 160.9(4)
O5 Na3 O7 . . 109.4(3)
O2 Na3 O7 . . 96.2(3)
O13 Na3 O7 . . 89.8(3)
O5 Na3 O10 . . 131.2(3)
O2 Na3 O10 . . 84.8(4)
O13 Na3 O10 . . 76.4(3)
O7 Na3 O10 . . 118.7(3)
O5 Na3 S3 . . 130.8(3)
O2 Na3 S3 . . 102.1(3)
O13 Na3 S3 . . 76.5(2)
O7 Na3 S3 . . 24.6(2)
O10 Na3 S3 . . 95.1(2)
O5 Na3 Na2 . . 161.5(3)
O2 Na3 Na2 . . 65.2(3)
O13 Na3 Na2 . . 98.0(2)
O7 Na3 Na2 . . 81.7(2)
O10 Na3 Na2 . . 43.5(2)
S3 Na3 Na2 . . 64.00(12)
O5 Na3 Na1 . . 137.0(3)
O2 Na3 Na1 . . 122.0(4)
O13 Na3 Na1 . . 40.8(2)
O7 Na3 Na1 . . 82.7(3)
O10 Na3 Na1 . . 48.7(2)
S3 Na3 Na1 . . 59.10(14)
Na2 Na3 Na1 . . 57.25(13)
S1 O2 Na3 . . 147.2(8)
S1 O3 Na2 . . 124.2(7)
S2 O5 Na3 . . 173.3(5)
S3 O7 Na3 . . 112.1(5)
S3 O8 Na2 . . 141.0(6)
S3 O8 Na1 . . 118.3(5)
Na2 O8 Na1 . . 91.2(3)
S4 O10 Na3 . . 162.0(5)
S4 O10 Na2 . . 95.9(4)
Na3 O10 Na2 . . 93.5(3)
S4 O10 Na1 . . 107.8(4)
Na3 O10 Na1 . . 88.6(3)
Na2 O10 Na1 . . 83.1(3)
S4 O11 Na1 . 3_777 152.6(5)
S4 O11 Na2 . . 94.5(4)
Na1 O11 Na2 3_777 . 108.9(3)
S4 O12 Na2 . 3_777 111.9(4)
S5 O13 Na1 . . 130.4(5)
S5 O13 Na3 . . 128.5(5)
Na1 O13 Na3 . . 97.8(3)
S6A O14 Na1 . . 126.4(7)
O1 S1 O2 . . 114.0(6)
O1 S1 O3 . . 111.6(6)
O2 S1 O3 . . 113.0(7)
O1 S1 C7 . . 106.3(6)
O2 S1 C7 . . 106.7(6)
O3 S1 C7 . . 104.5(5)
O1 S1 Na2 . . 121.5(4)
O2 S1 Na2 . . 79.5(5)
O3 S1 Na2 . . 34.5(5)
C7 S1 Na2 . . 124.5(4)
O4 S2 O5 . . 113.4(5)
O4 S2 O6 . . 113.2(6)
O5 S2 O6 . . 113.0(6)
O4 S2 C20 . . 105.9(6)
O5 S2 C20 . . 105.1(5)
O6 S2 C20 . . 105.3(5)
O9 S3 O8 . . 113.8(6)
O9 S3 O7 . . 113.1(5)
O8 S3 O7 . . 112.1(5)
O9 S3 C34 . . 106.4(5)
O8 S3 C34 . . 105.5(5)
O7 S3 C34 . . 105.1(5)
O9 S3 Na3 . . 117.7(4)
O8 S3 Na3 . . 72.1(4)
O7 S3 Na3 . . 43.3(4)
C34 S3 Na3 . . 132.9(4)
O9 S3 Na1 . . 82.5(4)
O8 S3 Na1 . . 39.3(3)
O7 S3 Na1 . . 106.8(4)
C34 S3 Na1 . . 140.0(4)
Na3 S3 Na1 . . 65.50(15)
O12 S4 O10 . . 112.8(5)
O12 S4 O11 . . 112.9(5)
O10 S4 O11 . . 110.5(5)
O12 S4 C46 . . 106.4(5)
O10 S4 C46 . . 108.0(5)
O11 S4 C46 . . 105.8(5)
O12 S4 Na2 . . 126.7(3)
O10 S4 Na2 . . 54.9(3)
O11 S4 Na2 . . 56.1(3)
C46 S4 Na2 . . 126.9(4)
O12 S4 Na2 . 3_777 42.6(3)
O10 S4 Na2 . 3_777 120.7(4)
O11 S4 Na2 . 3_777 71.6(4)
C46 S4 Na2 . 3_777 129.1(4)
Na2 S4 Na2 . 3_777 94.69(14)
O13 S5 C56 . . 105.7(6)
O13 S5 C55 . . 106.4(6)
C56 S5 C55 . . 98.6(7)
O16 S7 C59 . . 110.9(10)
O16 S7 C60 . . 111.1(11)
C59 S7 C60 . . 102.6(9)
O17 S8 C61 . . 111.5(11)
O17 S8 C62 . . 108.9(11)
C61 S8 C62 . . 102.9(11)
O14 S6A C57 . . 107.0(9)
O14 S6A C58 . . 105.4(9)
C57 S6A C58 . . 98.0(15)
O18 S9A C64 . . 116.5(10)
O18 S9A C63 . . 110.2(8)
C64 S9A C63 . . 100.7(9)

loop_
_geom_bond_atom_site_label_1
_geom_bond_atom_site_label_2
_geom_bond_site_symmetry_2
_geom_bond_distance
Ag1 C1 . 2.092(12)
Ag1 C28 . 2.099(12)
C1 N2 . 1.351(15)
C1 N1 . 1.365(15)
C2 C3 . 1.351(17)
C2 N2 . 1.382(15)
C3 N1 . 1.391(15)
C4 C5 . 1.386(17)
C4 C9 . 1.395(17)
C4 N1 . 1.443(15)
C5 C6 . 1.388(17)
C5 C13 . 1.547(17)
C6 C7 . 1.371(17)
C7 C8 . 1.385(17)
C7 S1 . 1.789(12)
C8 C9 . 1.368(16)
C9 C10 . 1.539(17)
C10 C12 . 1.509(17)
C10 C11 . 1.538(19)
C13 C15 . 1.48(2)
C13 C14 . 1.53(2)
C16 C17 . 1.388(17)
C16 C21 . 1.416(17)
C16 N2 . 1.453(15)
C17 C18 . 1.359(17)
C17 C25 . 1.530(18)
C18 C20 4_575 1.407(17)
C19 C21 4_676 1.379(17)
C19 C20 . 1.378(17)
C20 C18 4_676 1.407(17)
C20 S2 . 1.796(12)
C21 C19 4_575 1.379(17)
C21 C22 . 1.525(17)
C22 C23 . 1.504(19)
C22 C24 . 1.56(2)
C25 C27 . 1.511(18)
C25 C26 . 1.53(2)
C28 N3 . 1.351(15)
C28 N4 . 1.372(14)
C29 C30 . 1.316(17)
C29 N3 . 1.405(14)
C30 N4 . 1.406(15)
C31 C36 . 1.394(16)
C31 C32 . 1.404(16)
C31 N3 . 1.437(14)
C32 C33 . 1.405(17)
C32 C40 . 1.525(17)
C33 C34 . 1.406(17)
C34 C35 . 1.368(17)
C34 S3 . 1.801(11)
C35 C36 . 1.392(16)
C36 C37 . 1.513(17)
C37 C39 . 1.532(18)
C37 C38 . 1.537(18)
C40 C42 . 1.48(2)
C40 C41 . 1.523(19)
C43 C44 . 1.393(17)
C43 C48 . 1.409(17)
C43 N4 . 1.458(15)
C44 C45 . 1.403(18)
C44 C52 . 1.525(17)
C45 C46 4_575 1.378(17)
C46 C47 4_676 1.366(16)
C46 C45 4_676 1.378(18)
C46 S4 . 1.778(12)
C47 C46 4_575 1.366(16)
C47 C48 . 1.399(17)
C48 C49 . 1.515(17)
C49 C51 . 1.505(18)
C49 C50 . 1.532(19)
C52 C53 . 1.504(19)
C52 C54 . 1.506(19)
C55 S5 . 1.788(13)
C56 S5 . 1.777(13)
C57 S6A . 1.67(2)
C58 S6A . 1.74(2)
C59 S7 . 1.689(18)
C60 S7 . 1.683(17)
C61 S8 . 1.662(18)
C62 S8 . 1.662(19)
C63 S9A . 1.723(17)
C64 S9A . 1.657(18)
Na1 O14 . 2.304(11)
Na1 O11 3_777 2.349(9)
Na1 O13 . 2.358(9)
Na1 O8 . 2.425(10)
Na1 O10 . 2.688(11)
Na1 O19 . 2.70(2)
Na1 S3 . 3.372(6)
Na1 Na2 . 3.415(7)
Na1 Na3 . 3.575(7)
Na1 Na2 3_777 3.929(7)
Na2 O3 . 2.244(12)
Na2 O12 3_777 2.294(9)
Na2 O8 . 2.354(10)
Na2 O10 . 2.451(9)
Na2 O11 . 2.480(9)
Na2 S4 . 2.980(5)
Na2 S4 3_777 3.144(6)
Na2 S1 . 3.274(6)
Na2 Na3 . 3.552(6)
Na2 Na1 3_777 3.929(7)
Na3 O5 . 2.237(9)
Na3 O2 . 2.315(11)
Na3 O13 . 2.385(10)
Na3 O7 . 2.392(10)
Na3 O10 . 2.425(9)
Na3 S3 . 3.234(5)
O1 S1 . 1.433(10)
O2 S1 . 1.434(10)
O3 S1 . 1.435(11)
O4 S2 . 1.436(9)
O5 S2 . 1.454(9)
O6 S2 . 1.460(9)
O7 S3 . 1.455(9)
O8 S3 . 1.459(9)
O9 S3 . 1.455(9)
O10 S4 . 1.461(8)
O11 S4 . 1.470(8)
O11 Na1 3_777 2.349(9)
O12 S4 . 1.458(8)
O12 Na2 3_777 2.294(9)
O13 S5 . 1.506(8)
O14 S6A . 1.537(12)
O16 S7 . 1.392(11)
O17 S8 . 1.357(14)
O18 S9A . 1.381(12)
S4 Na2 3_777 3.143(6)
